data_7057680
loop_
_publ_author_name
'Castells-Gil, Javier'
'Padial, Natalia M.'
'Mart\'i-Gastaldo, Carlos'

_publ_section_title
;
 Structural reorganization in a hydrogen-bonded organic framework
;
_journal_issue 19
_journal_name_full 'New Journal of Chemistry'
_journal_page_first 16138
_journal_paper_doi 10.1039/C8NJ02738B
_journal_volume 42
_journal_year 2018
_chemical_formula_moiety 'C8 H4 N O4, C2 H8 N'
_chemical_formula_sum 'C10 H12 N2 O4'
_chemical_formula_weight 224.22
_space_group_crystal_system triclinic
_space_group_IT_number 2
_space_group_name_Hall '-P 1'
_space_group_name_H-M_alt 'P -1'
_symmetry_space_group_name_Hall '-P 1'
_symmetry_space_group_name_H-M 'P -1'
_atom_sites_solution_hydrogens difmap
_atom_sites_solution_primary dual
_audit_creation_date 2017-11-05
_audit_creation_method
;
Olex2 1.2
(compiled 2017.08.10 svn.r3458 for OlexSys, GUI svn.r5381)
;
_audit_update_record
;
2017-11-19 deposited with the CCDC.
2018-08-28 downloaded from the CCDC.
;
_cell_angle_alpha 74.836(6)
_cell_angle_beta 87.904(5)
_cell_angle_gamma 88.263(5)
_cell_formula_units_Z 2
_cell_length_a 6.1091(3)
_cell_length_b 8.2810(6)
_cell_length_c 11.0256(7)
_cell_measurement_reflns_used 2106
_cell_measurement_temperature 120.00(10)
_cell_measurement_theta_max 27.0770
_cell_measurement_theta_min 3.3270
_cell_volume 537.87(6)
_computing_cell_refinement 'CrysAlisPro 1.171.38.43b (Rigaku OD, 2015)'
_computing_data_collection 'CrysAlisPro 1.171.38.43b (Rigaku OD, 2015)'
_computing_data_reduction 'CrysAlisPro 1.171.38.43b (Rigaku OD, 2015)'
_computing_molecular_graphics 'Olex2 (Dolomanov et al., 2009)'
_computing_publication_material 'Olex2 (Dolomanov et al., 2009)'
_computing_structure_refinement 'ShelXL (Sheldrick, 2015)'
_computing_structure_solution 'SHELXT 2014/5 (Sheldrick, 2014)'
_diffrn_ambient_temperature 120(2)
_diffrn_detector_area_resol_mean 16.0267
_diffrn_measured_fraction_theta_full 0.994
_diffrn_measured_fraction_theta_max 0.882
_diffrn_measurement_device_type 'SuperNova, Single source at offset, Sapphire3'
_diffrn_measurement_method '\w scans'
_diffrn_radiation_type MoK\a
_diffrn_radiation_wavelength 0.71073
_diffrn_reflns_av_R_equivalents 0.0350
_diffrn_reflns_av_unetI/netI 0.0414
_diffrn_reflns_Laue_measured_fraction_full 0.994
_diffrn_reflns_Laue_measured_fraction_max 0.882
_diffrn_reflns_limit_h_max 7
_diffrn_reflns_limit_h_min -7
_diffrn_reflns_limit_k_max 10
_diffrn_reflns_limit_k_min -10
_diffrn_reflns_limit_l_max 13
_diffrn_reflns_limit_l_min -13
_diffrn_reflns_number 5970
_diffrn_reflns_point_group_measured_fraction_full 0.994
_diffrn_reflns_point_group_measured_fraction_max 0.882
_diffrn_reflns_theta_full 25.242
_diffrn_reflns_theta_max 27.418
_diffrn_reflns_theta_min 3.338
_diffrn_source 'micro-focus sealed X-ray tube'
_exptl_absorpt_coefficient_mu 0.108
_exptl_absorpt_correction_T_max 1.00000
_exptl_absorpt_correction_T_min 0.92221
_exptl_absorpt_correction_type multi-scan
_exptl_crystal_colour 'light yellow'
_exptl_crystal_density_diffrn 1.384
_exptl_crystal_description prism
_exptl_crystal_F_000 236
_exptl_crystal_size_max 0.1
_exptl_crystal_size_mid 0.1
_exptl_crystal_size_min 0.05
_refine_diff_density_max 0.273
_refine_diff_density_min -0.237
_refine_diff_density_rms 0.046
_refine_ls_extinction_coef 0.013(5)
_refine_ls_extinction_expression Fc^*^=kFc[1+0.001xFc^2^\l^3^/sin(2\q)]^-1/4^
_refine_ls_extinction_method 'SHELXL-2017/1 (Sheldrick 2017)'
_refine_ls_goodness_of_fit_ref 1.056
_refine_ls_hydrogen_treatment refall
_refine_ls_matrix_type full
_refine_ls_number_parameters 192
_refine_ls_number_reflns 2163
_refine_ls_number_restraints 0
_refine_ls_restrained_S_all 1.056
_refine_ls_R_factor_all 0.0556
_refine_ls_R_factor_gt 0.0424
_refine_ls_shift/su_max 0.000
_refine_ls_shift/su_mean 0.000
_refine_ls_structure_factor_coef Fsqd
_refine_ls_weighting_details 'w=1/[\s^2^(Fo^2^)+(0.0519P)^2^+0.0789P] where P=(Fo^2^+2Fc^2^)/3'
_refine_ls_weighting_scheme calc
_refine_ls_wR_factor_gt 0.1012
_refine_ls_wR_factor_ref 0.1102
_reflns_Friedel_coverage 0.000
_reflns_number_gt 1747
_reflns_number_total 2163
_reflns_threshold_expression 'I > 2\s(I)'
_cod_data_source_file c8nj02738b2.cif
_cod_data_source_block 1576296
_cod_depositor_comments 'Adding full bibliography for 7057680--7057681.cif.'
_cod_database_code 7057680
_shelx_shelxl_version_number 2017/1
_shelx_space_group_comment
;
The symmetry employed for this shelxl refinement is uniquely defined
by the following loop, which should always be used as a source of
symmetry information in preference to the above space-group names.
They are only intended as comments.
;
_olex2_refinement_description
;
1. Others
 Fixed X: H13(1) H1(0.5)
 Fixed Y: H13(1) H1(0.5)
 Fixed Z: H13(0.5) H1(0)
;
_olex2_submission_special_instructions 'No special instructions were received'

loop_
_space_group_symop_operation_xyz
'x, y, z'
'-x, -y, -z'

loop_
_atom_site_label
_atom_site_type_symbol
_atom_site_fract_x
_atom_site_fract_y
_atom_site_fract_z
_atom_site_U_iso_or_equiv
_atom_site_adp_type
_atom_site_occupancy
_atom_site_site_symmetry_order
_atom_site_calc_flag
_atom_site_refinement_flags_posn
_atom_site_refinement_flags_adp
_atom_site_refinement_flags_occupancy
O13 O 0.87899(17) 0.93978(13) 0.43625(9) 0.0207(3) Uani 1 1 d . . .
O1 O 0.43140(18) 0.52225(14) 0.10103(10) 0.0260(3) Uani 1 1 d . . .
O12 O 0.67462(18) 0.85534(14) 0.61311(10) 0.0236(3) Uani 1 1 d . . .
O2 O 0.7103(2) 0.69538(16) 0.07947(10) 0.0319(3) Uani 1 1 d . . .
N10 N 0.0522(2) 0.55050(15) 0.52076(11) 0.0179(3) Uani 1 1 d . . .
N15 N 0.8665(2) 0.80305(18) 0.83655(13) 0.0254(4) Uani 1 1 d . . .
C11 C 0.7158(2) 0.86274(19) 0.50104(14) 0.0174(3) Uani 1 1 d . . .
C8 C 0.5678(2) 0.77472(18) 0.43457(13) 0.0159(3) Uani 1 1 d . . .
C6 C 0.2400(2) 0.61590(18) 0.44453(13) 0.0159(3) Uani 1 1 d . . .
C5 C 0.2947(3) 0.58767(19) 0.32718(14) 0.0169(3) Uani 1 1 d . . .
C7 C 0.3757(3) 0.70878(19) 0.49688(14) 0.0172(3) Uani 1 1 d . . .
C9 C 0.6215(3) 0.74794(19) 0.31744(14) 0.0167(3) Uani 1 1 d . . .
C4 C 0.4851(2) 0.65422(18) 0.26415(13) 0.0166(3) Uani 1 1 d . . .
C3 C 0.5501(3) 0.62404(19) 0.13890(14) 0.0193(4) Uani 1 1 d . . .
C14 C 0.8399(4) 0.9805(2) 0.83928(19) 0.0362(5) Uani 1 1 d . . .
C16 C 1.0959(3) 0.7436(3) 0.8387(2) 0.0406(5) Uani 1 1 d . . .
H5 H 0.201(3) 0.524(2) 0.2925(14) 0.020(4) Uiso 1 1 d . . .
H9 H 0.755(3) 0.790(2) 0.2739(16) 0.024(4) Uiso 1 1 d . . .
H7 H 0.339(3) 0.726(2) 0.5760(17) 0.026(5) Uiso 1 1 d . . .
H16A H 1.097(4) 0.624(3) 0.832(2) 0.059(7) Uiso 1 1 d . . .
H14A H 0.902(4) 1.047(3) 0.758(2) 0.047(6) Uiso 1 1 d . . .
H15A H 0.798(4) 0.789(3) 0.758(2) 0.055(6) Uiso 1 1 d . . .
H15B H 0.793(4) 0.735(3) 0.909(2) 0.053(6) Uiso 1 1 d . . .
H16B H 1.155(4) 0.745(3) 0.917(2) 0.050(6) Uiso 1 1 d . . .
H14B H 0.673(4) 1.000(3) 0.847(2) 0.058(7) Uiso 1 1 d . . .
H16C H 1.178(4) 0.821(3) 0.765(2) 0.057(7) Uiso 1 1 d . . .
H14C H 0.918(4) 0.996(3) 0.911(2) 0.059(7) Uiso 1 1 d . . .
H13 H 1.000000 1.000000 0.500000 0.073(11) Uiso 1 2 d S T P
H1 H 0.500000 0.500000 0.000000 0.102(14) Uiso 1 2 d S T P

loop_
_atom_site_aniso_label
_atom_site_aniso_U_11
_atom_site_aniso_U_22
_atom_site_aniso_U_33
_atom_site_aniso_U_23
_atom_site_aniso_U_13
_atom_site_aniso_U_12
O13 0.0196(6) 0.0245(6) 0.0192(6) -0.0074(5) 0.0025(4) -0.0090(5)
O1 0.0297(7) 0.0346(7) 0.0191(6) -0.0163(5) 0.0059(5) -0.0122(5)
O12 0.0263(7) 0.0305(7) 0.0164(6) -0.0099(5) 0.0025(4) -0.0082(5)
O2 0.0359(8) 0.0424(8) 0.0210(6) -0.0148(5) 0.0139(5) -0.0196(6)
N10 0.0174(7) 0.0190(7) 0.0179(7) -0.0059(5) 0.0029(5) -0.0049(5)
N15 0.0287(8) 0.0287(8) 0.0175(7) -0.0040(6) 0.0023(6) -0.0013(6)
C11 0.0174(8) 0.0173(8) 0.0179(8) -0.0050(6) 0.0012(6) -0.0015(6)
C8 0.0177(8) 0.0154(8) 0.0145(7) -0.0037(6) 0.0004(6) -0.0017(6)
C6 0.0163(8) 0.0157(8) 0.0153(7) -0.0036(6) 0.0022(6) -0.0015(6)
C5 0.0178(8) 0.0176(8) 0.0161(8) -0.0055(6) -0.0007(6) -0.0031(6)
C7 0.0211(8) 0.0167(8) 0.0146(8) -0.0057(6) 0.0024(6) -0.0016(6)
C9 0.0175(8) 0.0166(8) 0.0150(8) -0.0026(6) 0.0025(6) -0.0024(6)
C4 0.0208(8) 0.0159(8) 0.0130(7) -0.0037(6) 0.0004(6) -0.0007(6)
C3 0.0221(9) 0.0213(8) 0.0146(8) -0.0045(6) 0.0017(6) -0.0023(6)
C14 0.0498(14) 0.0335(11) 0.0264(10) -0.0101(8) -0.0004(9) -0.0002(9)
C16 0.0348(12) 0.0508(14) 0.0316(11) -0.0041(10) 0.0024(9) 0.0097(10)

loop_
_atom_type_symbol
_atom_type_description
_atom_type_scat_dispersion_real
_atom_type_scat_dispersion_imag
_atom_type_scat_source
C C 0.0033 0.0016 'International Tables Vol C Tables 4.2.6.8 and 6.1.1.4'
H H 0.0000 0.0000 'International Tables Vol C Tables 4.2.6.8 and 6.1.1.4'
N N 0.0061 0.0033 'International Tables Vol C Tables 4.2.6.8 and 6.1.1.4'
O O 0.0106 0.0060 'International Tables Vol C Tables 4.2.6.8 and 6.1.1.4'

loop_
_geom_angle_atom_site_label_1
_geom_angle_atom_site_label_2
_geom_angle_atom_site_label_3
_geom_angle
_geom_angle_site_symmetry_1
C11 O13 H13 112.60(10) .
C3 O1 H1 112.19(10) .
N10 N10 C6 113.69(15) 2_566
C14 N15 H15A 108.4(12) .
C14 N15 H15B 108.7(13) .
C16 N15 C14 113.81(17) .
C16 N15 H15A 109.0(13) .
C16 N15 H15B 107.2(13) .
H15A N15 H15B 109.7(18) .
O13 C11 C8 116.79(12) .
O12 C11 O13 124.79(14) .
O12 C11 C8 118.41(13) .
C7 C8 C11 117.98(13) .
C7 C8 C9 119.08(14) .
C9 C8 C11 122.82(13) .
C5 C6 N10 124.85(14) .
C7 C6 N10 114.92(13) .
C7 C6 C5 120.20(14) .
C6 C5 H5 119.4(10) .
C4 C5 C6 119.26(14) .
C4 C5 H5 121.3(10) .
C8 C7 H7 119.7(11) .
C6 C7 C8 120.81(14) .
C6 C7 H7 119.5(11) .
C8 C9 C4 120.34(14) .
C8 C9 H9 120.4(10) .
C4 C9 H9 119.2(10) .
C5 C4 C9 120.31(14) .
C5 C4 C3 120.56(14) .
C9 C4 C3 119.12(13) .
O1 C3 C4 116.30(13) .
O2 C3 O1 124.11(14) .
O2 C3 C4 119.59(14) .
N15 C14 H14A 105.6(12) .
N15 C14 H14B 104.9(13) .
N15 C14 H14C 108.4(14) .
H14A C14 H14B 112.0(18) .
H14A C14 H14C 112.4(19) .
H14B C14 H14C 112.8(18) .
N15 C16 H16A 107.8(13) .
N15 C16 H16B 108.5(13) .
N15 C16 H16C 107.8(13) .
H16A C16 H16B 109.1(18) .
H16A C16 H16C 112.0(17) .
H16B C16 H16C 111.5(18) .

loop_
_geom_bond_atom_site_label_1
_geom_bond_atom_site_label_2
_geom_bond_distance
_geom_bond_site_symmetry_2
O13 C11 1.2882(18) .
O13 H13 1.2381(10) .
O1 C3 1.2861(19) .
O1 H1 1.2324(10) .
O12 C11 1.2379(17) .
O2 C3 1.2336(18) .
N10 N10 1.253(2) 2_566
N10 C6 1.4304(18) .
N15 C14 1.481(2) .
N15 C16 1.470(2) .
N15 H15A 1.01(2) .
N15 H15B 0.96(2) .
C11 C8 1.501(2) .
C8 C7 1.390(2) .
C8 C9 1.393(2) .
C6 C5 1.401(2) .
C6 C7 1.385(2) .
C5 C4 1.385(2) .
C5 H5 0.943(17) .
C7 H7 0.938(18) .
C9 C4 1.398(2) .
C9 H9 0.958(18) .
C4 C3 1.504(2) .
C14 H14A 0.99(2) .
C14 H14B 1.03(2) .
C14 H14C 0.97(2) .
C16 H16A 1.01(2) .
C16 H16B 0.96(2) .
C16 H16C 1.02(2) .

loop_
_geom_hbond_atom_site_label_D
_geom_hbond_atom_site_label_H
_geom_hbond_atom_site_label_A
_geom_hbond_distance_DH
_geom_hbond_distance_HA
_geom_hbond_distance_DA
_geom_hbond_angle_DHA
_geom_hbond_site_symmetry_A
_geom_hbond_publ_flag
O13 H13 O13 1.24 1.24 2.476(2) 180 2_776 yes
N15 H15A O12 1.01(2) 1.74(2) 2.6934(18) 156.1(19) . yes
N15 H15B O2 0.96(2) 1.87(2) 2.7376(18) 149.0(19) 1_556 yes
O1 H1 O1 1.23 1.23 2.465(2) 180 2_665 yes

loop_
_geom_torsion_atom_site_label_1
_geom_torsion_atom_site_label_2
_geom_torsion_atom_site_label_3
_geom_torsion_atom_site_label_4
_geom_torsion
_geom_torsion_site_symmetry_1
O13 C11 C8 C7 -172.02(13) .
O13 C11 C8 C9 12.0(2) .
O12 C11 C8 C7 8.6(2) .
O12 C11 C8 C9 -167.37(14) .
N10 N10 C6 C5 6.8(2) 2_566
N10 N10 C6 C7 -171.20(16) 2_566
N10 C6 C5 C4 -178.12(14) .
N10 C6 C7 C8 177.80(13) .
C11 C8 C7 C6 -175.36(13) .
C11 C8 C9 C4 175.17(13) .
C8 C9 C4 C5 0.3(2) .
C8 C9 C4 C3 -178.58(13) .
C6 C5 C4 C9 0.3(2) .
C6 C5 C4 C3 179.08(13) .
C5 C6 C7 C8 -0.3(2) .
C5 C4 C3 O1 -6.2(2) .
C5 C4 C3 O2 174.10(14) .
C7 C8 C9 C4 -0.8(2) .
C7 C6 C5 C4 -0.3(2) .
C9 C8 C7 C6 0.8(2) .
C9 C4 C3 O1 172.66(14) .
C9 C4 C3 O2 -7.1(2) .
